data_7159669
loop_
_publ_author_name
'Tatarinov, Dmitry A.'
'Mikulenkova, Elina A.'
'Litvinov, Igor A.'
'Khayarov, Khasan R.'
'Mironov, Vladimir F.'

_publ_section_title
;
 Divergent synthesis of benzoxaphospholenes and phosphacoumarins via the
 reaction of 2-alkenylphenols with phosphorus(iii/v) chlorides
;
_journal_issue 8
_journal_name_full 'Organic &amp; Biomolecular Chemistry'
_journal_page_first 1629
_journal_page_last 1633
_journal_paper_doi 10.1039/D3OB01718D
_journal_volume 22
_journal_year 2024
_chemical_formula_moiety 'C28 H21 Cl2 O3 P'
_chemical_formula_sum 'C28 H21 Cl2 O3 P'
_chemical_formula_weight 507.32
_chemical_melting_point 508
_chemical_name_systematic
'4-(4-chlorophenyl)-2-(1-(4-chlorophenyl)-1-(2-hydroxyphenyl)ethyl)benzo[e][1,2]oxaphosphinine 2-oxide '
_space_group_crystal_system monoclinic
_space_group_IT_number 14
_space_group_name_Hall '-P 2yn'
_space_group_name_H-M_alt 'P 1 21/n 1'
_atom_sites_solution_hydrogens geom
_audit_creation_method SHELXL-2018/3
_audit_update_record
;
2023-10-07 deposited with the CCDC.	2023-11-13 downloaded from the CCDC.
;
_cell_angle_alpha 90
_cell_angle_beta 108.346(2)
_cell_angle_gamma 90
_cell_formula_units_Z 4
_cell_length_a 11.4101(5)
_cell_length_b 18.7328(7)
_cell_length_c 11.6060(4)
_cell_measurement_reflns_used 9754
_cell_measurement_temperature 162(2)
_cell_measurement_theta_max 30.19
_cell_measurement_theta_min 2.17
_cell_volume 2354.62(16)
_computing_cell_refinement 'Bruker SAINT'
_computing_data_collection 'Bruker APEX2'
_computing_data_reduction 'Bruker SAINT'
_computing_molecular_graphics 'Bruker SHELXTL'
_computing_publication_material 'Bruker SHELXTL'
_computing_structure_refinement 'SHELXL-2018/3 (Sheldrick, 2018)'
_computing_structure_solution 'SHELXT 2014/5 (Sheldrick, 2014)'
_diffrn_ambient_temperature 162(2)
_diffrn_measured_fraction_theta_full 0.991
_diffrn_measured_fraction_theta_max 0.994
_diffrn_measurement_device_type 'Bruker D8 QUEST'
_diffrn_measurement_method '\f and \w scans'
_diffrn_radiation_type MoK\a
_diffrn_radiation_wavelength 0.71073
_diffrn_reflns_av_R_equivalents 0.0863
_diffrn_reflns_av_unetI/netI 0.0357
_diffrn_reflns_Laue_measured_fraction_full 0.991
_diffrn_reflns_Laue_measured_fraction_max 0.994
_diffrn_reflns_limit_h_max 16
_diffrn_reflns_limit_h_min -16
_diffrn_reflns_limit_k_max 26
_diffrn_reflns_limit_k_min -26
_diffrn_reflns_limit_l_max 16
_diffrn_reflns_limit_l_min -16
_diffrn_reflns_number 90603
_diffrn_reflns_point_group_measured_fraction_full 0.991
_diffrn_reflns_point_group_measured_fraction_max 0.994
_diffrn_reflns_theta_full 25.242
_diffrn_reflns_theta_max 29.999
_diffrn_reflns_theta_min 2.145
_diffrn_source 'I\mS DIAMOND'
_exptl_absorpt_coefficient_mu 0.373
_exptl_absorpt_correction_T_max 0.7461
_exptl_absorpt_correction_T_min 0.5708
_exptl_absorpt_correction_type multi-scan
_exptl_crystal_colour yellow
_exptl_crystal_density_diffrn 1.431
_exptl_crystal_description plate
_exptl_crystal_F_000 1048
_exptl_crystal_size_max 0.4
_exptl_crystal_size_mid 0.2
_exptl_crystal_size_min 0.05
_refine_diff_density_max 0.467
_refine_diff_density_min -0.479
_refine_diff_density_rms 0.094
_refine_ls_extinction_method none
_refine_ls_goodness_of_fit_ref 1.135
_refine_ls_hydrogen_treatment constr
_refine_ls_matrix_type full
_refine_ls_number_parameters 309
_refine_ls_number_reflns 6826
_refine_ls_number_restraints 0
_refine_ls_restrained_S_all 1.135
_refine_ls_R_factor_all 0.1251
_refine_ls_R_factor_gt 0.1086
_refine_ls_shift/su_max 0.000
_refine_ls_shift/su_mean 0.000
_refine_ls_structure_factor_coef Fsqd
_refine_ls_weighting_details 'w=1/[\s^2^(Fo^2^)+(0.0061P)^2^+12.2724P] where P=(Fo^2^+2Fc^2^)/3'
_refine_ls_weighting_scheme calc
_refine_ls_wR_factor_gt 0.2217
_refine_ls_wR_factor_ref 0.2281
_reflns_Friedel_coverage 0.000
_reflns_number_gt 5442
_reflns_number_total 6826
_reflns_threshold_expression 'I > 2\s(I)'
_cod_data_source_file d3ob01718d2.cif
_cod_data_source_block shelx_CCDC5
_cod_depositor_comments 'Adding full bibliography for 7159664--7159669.cif.'
_cod_original_sg_symbol_H-M 'P 21/n'
_cod_database_code 7159669
_shelx_shelxl_version_number 2018/3
_shelx_space_group_comment
;
The symmetry employed for this shelxl refinement is uniquely defined
by the following loop, which should always be used as a source of
symmetry information in preference to the above space-group names.
They are only intended as comments.
;

loop_
_space_group_symop_operation_xyz
'x, y, z'
'-x+1/2, y+1/2, -z+1/2'
'-x, -y, -z'
'x-1/2, -y-1/2, z-1/2'

loop_
_atom_site_label
_atom_site_type_symbol
_atom_site_fract_x
_atom_site_fract_y
_atom_site_fract_z
_atom_site_U_iso_or_equiv
_atom_site_adp_type
_atom_site_occupancy
_atom_site_site_symmetry_order
_atom_site_calc_flag
_atom_site_refinement_flags_posn
_atom_site_refinement_flags_adp
_atom_site_refinement_flags_occupancy
_atom_site_disorder_assembly
_atom_site_disorder_group
C3 C 0.7077(4) 0.6467(2) 0.5865(4) 0.0361(9) Uani 1 1 d . . . . .
H3 H 0.783668 0.637489 0.648217 0.043 Uiso 1 1 calc R U . . .
C4 C 0.7014(4) 0.6378(2) 0.4692(4) 0.0330(9) Uani 1 1 d . . . . .
C4A C 0.5882(4) 0.6503(2) 0.3675(4) 0.0336(9) Uani 1 1 d . . . . .
C5 C 0.5864(4) 0.6491(3) 0.2470(5) 0.0408(10) Uani 1 1 d . . . . .
H5 H 0.660643 0.639123 0.229527 0.049 Uiso 1 1 calc R U . . .
C6 C 0.4801(5) 0.6618(3) 0.1525(5) 0.0487(12) Uani 1 1 d . . . . .
H6 H 0.481186 0.660881 0.071040 0.058 Uiso 1 1 calc R U . . .
C7 C 0.3711(5) 0.6762(3) 0.1776(5) 0.0528(14) Uani 1 1 d . . . . .
H7 H 0.297088 0.684133 0.112691 0.063 Uiso 1 1 calc R U . . .
C8 C 0.3694(4) 0.6788(3) 0.2936(5) 0.0460(12) Uani 1 1 d . . . . .
H8 H 0.294603 0.689114 0.309891 0.055 Uiso 1 1 calc R U . . .
C8A C 0.4772(4) 0.6665(2) 0.3887(5) 0.0377(10) Uani 1 1 d . . . . .
C9 C 0.5434(4) 0.6051(2) 0.7237(4) 0.0301(8) Uani 1 1 d . . . . .
C10 C 0.5160(4) 0.5360(3) 0.6477(4) 0.0376(10) Uani 1 1 d . . . . .
H10A H 0.508512 0.495981 0.699360 0.056 Uiso 1 1 calc R U . . .
H10B H 0.583542 0.526521 0.614496 0.056 Uiso 1 1 calc R U . . .
H10C H 0.438569 0.541487 0.580976 0.056 Uiso 1 1 calc R U . . .
C11 C 0.6596(4) 0.5984(2) 0.8351(4) 0.0321(9) Uani 1 1 d . . . . .
C12 C 0.6957(5) 0.6519(3) 0.9241(5) 0.0444(12) Uani 1 1 d . . . . .
C13 C 0.8013(5) 0.6422(4) 1.0239(5) 0.0578(16) Uani 1 1 d . . . . .
H13 H 0.824244 0.678255 1.084446 0.069 Uiso 1 1 calc R U . . .
C14 C 0.8722(5) 0.5826(4) 1.0370(6) 0.0649(18) Uani 1 1 d . . . . .
H14 H 0.943508 0.577134 1.105842 0.078 Uiso 1 1 calc R U . . .
C15 C 0.8395(5) 0.5302(3) 0.9493(5) 0.0524(14) Uani 1 1 d . . . . .
H15 H 0.889440 0.488797 0.956538 0.063 Uiso 1 1 calc R U . . .
C16 C 0.7347(4) 0.5379(3) 0.8516(4) 0.0381(10) Uani 1 1 d . . . . .
H16 H 0.712310 0.500755 0.792989 0.046 Uiso 1 1 calc R U . . .
C17 C 0.4290(4) 0.6206(2) 0.7620(4) 0.0331(9) Uani 1 1 d . . . . .
C18 C 0.3419(5) 0.6722(3) 0.7083(6) 0.0544(15) Uani 1 1 d . . . . .
H18 H 0.354851 0.702202 0.647327 0.065 Uiso 1 1 calc R U . . .
C19 C 0.2362(5) 0.6811(3) 0.7417(6) 0.0580(15) Uani 1 1 d . . . . .
H19 H 0.178346 0.717525 0.705793 0.070 Uiso 1 1 calc R U . . .
C20 C 0.2166(4) 0.6362(3) 0.8276(5) 0.0469(12) Uani 1 1 d . . . . .
C21 C 0.2996(5) 0.5839(3) 0.8811(5) 0.0493(13) Uani 1 1 d . . . . .
H21 H 0.285025 0.553405 0.940570 0.059 Uiso 1 1 calc R U . . .
C22 C 0.4059(4) 0.5760(3) 0.8475(4) 0.0395(10) Uani 1 1 d . . . . .
H22 H 0.463356 0.539388 0.883711 0.047 Uiso 1 1 calc R U . . .
C23 C 0.8150(4) 0.6150(2) 0.4412(4) 0.0324(9) Uani 1 1 d . . . . .
C24 C 0.9210(4) 0.6560(3) 0.4798(5) 0.0425(11) Uani 1 1 d . . . . .
H24 H 0.921485 0.698697 0.524152 0.051 Uiso 1 1 calc R U . . .
C25 C 1.0266(4) 0.6351(3) 0.4539(5) 0.0442(12) Uani 1 1 d . . . . .
H25 H 1.099000 0.663676 0.479169 0.053 Uiso 1 1 calc R U . . .
C26 C 1.0258(4) 0.5732(3) 0.3922(5) 0.0389(10) Uani 1 1 d . . . . .
C27 C 0.9227(4) 0.5304(3) 0.3526(5) 0.0410(11) Uani 1 1 d . . . . .
H27 H 0.923577 0.487679 0.308887 0.049 Uiso 1 1 calc R U . . .
C28 C 0.8174(4) 0.5520(3) 0.3789(5) 0.0396(10) Uani 1 1 d . . . . .
H28 H 0.745463 0.523068 0.353721 0.048 Uiso 1 1 calc R U . . .
Cl20 Cl 0.08254(13) 0.64589(9) 0.86779(17) 0.0666(5) Uani 1 1 d . . . . .
Cl26 Cl 1.15839(13) 0.54732(9) 0.35923(16) 0.0616(4) Uani 1 1 d . . . . .
O1 O 0.4676(3) 0.6697(2) 0.5047(4) 0.0519(10) Uani 1 1 d . . . . .
O2 O 0.5894(3) 0.74571(18) 0.6870(4) 0.0510(10) Uani 1 1 d . . . . .
O12 O 0.6312(4) 0.7130(2) 0.9201(4) 0.0634(12) Uani 1 1 d . . . . .
H12 H 0.593567 0.723538 0.847517 0.095 Uiso 1 1 calc R U . . .
P2 P 0.57902(10) 0.67492(7) 0.62893(13) 0.0379(3) Uani 1 1 d . . . . .

loop_
_atom_site_aniso_label
_atom_site_aniso_U_11
_atom_site_aniso_U_22
_atom_site_aniso_U_33
_atom_site_aniso_U_23
_atom_site_aniso_U_13
_atom_site_aniso_U_12
C3 0.0218(18) 0.042(2) 0.043(3) 0.003(2) 0.0080(17) 0.0015(17)
C4 0.0251(18) 0.031(2) 0.044(3) 0.0081(18) 0.0124(17) 0.0009(15)
C4A 0.031(2) 0.0267(19) 0.042(2) 0.0073(18) 0.0101(18) 0.0008(16)
C5 0.038(2) 0.036(2) 0.047(3) 0.005(2) 0.012(2) 0.0022(19)
C6 0.048(3) 0.049(3) 0.045(3) 0.008(2) 0.008(2) -0.001(2)
C7 0.041(3) 0.049(3) 0.055(3) 0.018(3) -0.004(2) -0.002(2)
C8 0.029(2) 0.044(3) 0.063(3) 0.021(2) 0.011(2) 0.0059(19)
C8A 0.030(2) 0.035(2) 0.048(3) 0.014(2) 0.0119(19) 0.0017(17)
C9 0.0273(18) 0.0278(19) 0.040(2) -0.0038(17) 0.0166(17) 0.0004(15)
C10 0.035(2) 0.041(2) 0.039(2) -0.015(2) 0.0152(19) -0.0066(18)
C11 0.0275(19) 0.032(2) 0.041(2) -0.0053(18) 0.0170(18) -0.0035(16)
C12 0.039(2) 0.047(3) 0.053(3) -0.016(2) 0.023(2) -0.007(2)
C13 0.054(3) 0.080(4) 0.043(3) -0.024(3) 0.021(3) -0.022(3)
C14 0.034(3) 0.109(6) 0.052(3) -0.010(4) 0.013(2) 0.000(3)
C15 0.031(2) 0.073(4) 0.055(3) 0.011(3) 0.016(2) 0.013(2)
C16 0.034(2) 0.042(2) 0.041(3) -0.004(2) 0.0178(19) 0.0028(19)
C17 0.0266(19) 0.032(2) 0.044(2) -0.0085(18) 0.0157(18) -0.0032(16)
C18 0.045(3) 0.043(3) 0.088(4) 0.013(3) 0.039(3) 0.013(2)
C19 0.041(3) 0.046(3) 0.095(5) 0.011(3) 0.034(3) 0.016(2)
C20 0.029(2) 0.050(3) 0.066(3) -0.014(3) 0.021(2) -0.002(2)
C21 0.034(2) 0.058(3) 0.059(3) 0.002(3) 0.019(2) -0.002(2)
C22 0.031(2) 0.048(3) 0.041(3) 0.000(2) 0.0135(19) 0.0021(19)
C23 0.0265(18) 0.033(2) 0.040(2) 0.0026(18) 0.0128(17) 0.0019(16)
C24 0.035(2) 0.034(2) 0.060(3) -0.008(2) 0.018(2) -0.0040(18)
C25 0.029(2) 0.041(3) 0.065(3) 0.002(2) 0.019(2) -0.0060(19)
C26 0.031(2) 0.043(2) 0.049(3) 0.005(2) 0.022(2) 0.0066(18)
C27 0.043(2) 0.041(2) 0.046(3) -0.001(2) 0.023(2) 0.004(2)
C28 0.033(2) 0.037(2) 0.051(3) -0.002(2) 0.016(2) -0.0034(18)
Cl20 0.0392(7) 0.0740(10) 0.0993(13) -0.0057(9) 0.0400(8) 0.0051(7)
Cl26 0.0455(7) 0.0730(10) 0.0812(11) 0.0103(8) 0.0411(7) 0.0146(7)
O1 0.0295(16) 0.074(3) 0.057(2) 0.018(2) 0.0205(16) 0.0113(17)
O2 0.0451(19) 0.0333(17) 0.084(3) 0.0024(18) 0.034(2) 0.0012(15)
O12 0.065(3) 0.050(2) 0.082(3) -0.031(2) 0.033(2) -0.0033(19)
P2 0.0275(5) 0.0373(6) 0.0529(7) 0.0056(6) 0.0183(5) 0.0040(5)

loop_
_atom_type_symbol
_atom_type_description
_atom_type_scat_dispersion_real
_atom_type_scat_dispersion_imag
_atom_type_scat_source
C C 0.0033 0.0016 'International Tables Vol C Tables 4.2.6.8 and 6.1.1.4'
H H 0.0000 0.0000 'International Tables Vol C Tables 4.2.6.8 and 6.1.1.4'
Cl Cl 0.1484 0.1585 'International Tables Vol C Tables 4.2.6.8 and 6.1.1.4'
O O 0.0106 0.0060 'International Tables Vol C Tables 4.2.6.8 and 6.1.1.4'
P P 0.1023 0.0942 'International Tables Vol C Tables 4.2.6.8 and 6.1.1.4'

loop_
_geom_angle_atom_site_label_1
_geom_angle_atom_site_label_2
_geom_angle_atom_site_label_3
_geom_angle
_geom_angle_site_symmetry_1
_geom_angle_site_symmetry_3
_geom_angle_publ_flag
C4 C3 P2 122.1(3) . . ?
C4 C3 H3 119.0 . . ?
P2 C3 H3 119.0 . . ?
C3 C4 C4A 123.0(4) . . ?
C3 C4 C23 118.7(4) . . ?
C4A C4 C23 118.3(4) . . ?
C5 C4A C8A 116.9(4) . . ?
C5 C4A C4 122.4(4) . . ?
C8A C4A C4 120.6(4) . . ?
C6 C5 C4A 121.9(5) . . ?
C6 C5 H5 119.1 . . ?
C4A C5 H5 119.1 . . ?
C5 C6 C7 119.3(5) . . ?
C5 C6 H6 120.4 . . ?
C7 C6 H6 120.4 . . ?
C8 C7 C6 120.6(5) . . ?
C8 C7 H7 119.7 . . ?
C6 C7 H7 119.7 . . ?
C7 C8 C8A 119.9(5) . . ?
C7 C8 H8 120.1 . . ?
C8A C8 H8 120.1 . . ?
O1 C8A C8 116.4(4) . . ?
O1 C8A C4A 122.2(4) . . ?
C8 C8A C4A 121.4(5) . . ?
C17 C9 C11 111.0(4) . . ?
C17 C9 C10 106.6(3) . . ?
C11 C9 C10 112.2(4) . . ?
C17 C9 P2 114.1(3) . . ?
C11 C9 P2 105.5(3) . . ?
C10 C9 P2 107.4(3) . . ?
C9 C10 H10A 109.5 . . ?
C9 C10 H10B 109.5 . . ?
H10A C10 H10B 109.5 . . ?
C9 C10 H10C 109.5 . . ?
H10A C10 H10C 109.5 . . ?
H10B C10 H10C 109.5 . . ?
C16 C11 C12 117.0(4) . . ?
C16 C11 C9 120.6(4) . . ?
C12 C11 C9 122.4(4) . . ?
O12 C12 C13 117.2(5) . . ?
O12 C12 C11 123.3(5) . . ?
C13 C12 C11 119.6(5) . . ?
C14 C13 C12 121.9(5) . . ?
C14 C13 H13 119.1 . . ?
C12 C13 H13 119.1 . . ?
C13 C14 C15 119.3(6) . . ?
C13 C14 H14 120.3 . . ?
C15 C14 H14 120.3 . . ?
C16 C15 C14 119.8(5) . . ?
C16 C15 H15 120.1 . . ?
C14 C15 H15 120.1 . . ?
C15 C16 C11 122.4(5) . . ?
C15 C16 H16 118.8 . . ?
C11 C16 H16 118.8 . . ?
C22 C17 C18 118.2(4) . . ?
C22 C17 C9 117.7(4) . . ?
C18 C17 C9 123.8(4) . . ?
C17 C18 C19 121.3(5) . . ?
C17 C18 H18 119.3 . . ?
C19 C18 H18 119.3 . . ?
C20 C19 C18 118.9(5) . . ?
C20 C19 H19 120.5 . . ?
C18 C19 H19 120.5 . . ?
C21 C20 C19 121.3(5) . . ?
C21 C20 Cl20 119.6(4) . . ?
C19 C20 Cl20 119.1(4) . . ?
C20 C21 C22 119.2(5) . . ?
C20 C21 H21 120.4 . . ?
C22 C21 H21 120.4 . . ?
C17 C22 C21 121.0(5) . . ?
C17 C22 H22 119.5 . . ?
C21 C22 H22 119.5 . . ?
C24 C23 C28 118.8(4) . . ?
C24 C23 C4 120.1(4) . . ?
C28 C23 C4 121.0(4) . . ?
C23 C24 C25 120.2(5) . . ?
C23 C24 H24 119.9 . . ?
C25 C24 H24 119.9 . . ?
C26 C25 C24 119.5(4) . . ?
C26 C25 H25 120.3 . . ?
C24 C25 H25 120.3 . . ?
C25 C26 C27 122.4(4) . . ?
C25 C26 Cl26 119.3(4) . . ?
C27 C26 Cl26 118.3(4) . . ?
C26 C27 C28 117.6(5) . . ?
C26 C27 H27 121.2 . . ?
C28 C27 H27 121.2 . . ?
C23 C28 C27 121.4(4) . . ?
C23 C28 H28 119.3 . . ?
C27 C28 H28 119.3 . . ?
C8A O1 P2 126.6(3) . . ?
C12 O12 H12 109.5 . . ?
O2 P2 O1 113.2(2) . . ?
O2 P2 C3 116.2(2) . . ?
O1 P2 C3 103.0(2) . . ?
O2 P2 C9 111.6(2) . . ?
O1 P2 C9 103.5(2) . . ?
C3 P2 C9 108.3(2) . . ?

loop_
_geom_bond_atom_site_label_1
_geom_bond_atom_site_label_2
_geom_bond_distance
_geom_bond_site_symmetry_2
_geom_bond_publ_flag
C3 C4 1.350(7) . ?
C3 P2 1.770(4) . ?
C3 H3 0.9500 . ?
C4 C4A 1.468(6) . ?
C4 C23 1.495(6) . ?
C4A C5 1.393(7) . ?
C4A C8A 1.397(6) . ?
C5 C6 1.376(7) . ?
C5 H5 0.9500 . ?
C6 C7 1.389(8) . ?
C6 H6 0.9500 . ?
C7 C8 1.353(8) . ?
C7 H7 0.9500 . ?
C8 C8A 1.390(6) . ?
C8 H8 0.9500 . ?
C8A O1 1.386(6) . ?
C9 C17 1.534(5) . ?
C9 C11 1.538(6) . ?
C9 C10 1.543(6) . ?
C9 P2 1.834(4) . ?
C10 H10A 0.9800 . ?
C10 H10B 0.9800 . ?
C10 H10C 0.9800 . ?
C11 C16 1.397(6) . ?
C11 C12 1.404(6) . ?
C12 O12 1.353(6) . ?
C12 C13 1.396(8) . ?
C13 C14 1.359(9) . ?
C13 H13 0.9500 . ?
C14 C15 1.378(9) . ?
C14 H14 0.9500 . ?
C15 C16 1.373(7) . ?
C15 H15 0.9500 . ?
C16 H16 0.9500 . ?
C17 C22 1.385(7) . ?
C17 C18 1.386(7) . ?
C18 C19 1.388(7) . ?
C18 H18 0.9500 . ?
C19 C20 1.376(8) . ?
C19 H19 0.9500 . ?
C20 C21 1.368(8) . ?
C20 Cl20 1.743(5) . ?
C21 C22 1.395(6) . ?
C21 H21 0.9500 . ?
C22 H22 0.9500 . ?
C23 C24 1.383(6) . ?
C23 C28 1.389(6) . ?
C24 C25 1.387(6) . ?
C24 H24 0.9500 . ?
C25 C26 1.361(7) . ?
C25 H25 0.9500 . ?
C26 C27 1.377(7) . ?
C26 Cl26 1.742(4) . ?
C27 C28 1.390(6) . ?
C27 H27 0.9500 . ?
C28 H28 0.9500 . ?
O1 P2 1.597(4) . ?
O2 P2 1.475(4) . ?
O12 H12 0.8400 . ?
